data_7126825
loop_
_publ_author_name
'Liu, Jiao'
'Zhao, Ying'
'Dang, Li-Long'
'Yang, Guoping'
'Ma, Lu-Fang'
'Li, Dong-Sheng'
'Wang, Yaoyu'

_publ_section_title
;
 Highly stable 3D porous HMOF with enhanced catalysis and fine color
 regulation by the combination of d- and p-ions when compared with those
 of its monometallic MOFs.
;
_journal_issue 62
_journal_name_full 'Chemical communications (Cambridge, England)'
_journal_page_first 8758
_journal_page_last 8761
_journal_paper_doi 10.1039/d0cc03111a
_journal_volume 56
_journal_year 2020
_chemical_formula_moiety 'C18 H10 N8 O9 Pb2, H2 O'
_chemical_formula_sum 'C18 H11 N8 O10 Pb2'
_chemical_formula_weight 913.73
_space_group_crystal_system triclinic
_space_group_IT_number 2
_space_group_name_Hall '-P 1'
_space_group_name_H-M_alt 'P -1'
_atom_sites_solution_hydrogens mixed
_audit_creation_date 2020-04-22
_audit_creation_method
;
Olex2 1.2-beta
(compiled 2018.05.29 svn.r3508 for OlexSys, GUI svn.r5506)
;
_audit_update_record
;
2020-04-23 deposited with the CCDC.	2020-06-15 downloaded from the CCDC.
;
_cell_angle_alpha 66.712(4)
_cell_angle_beta 85.198(4)
_cell_angle_gamma 89.169(5)
_cell_formula_units_Z 2
_cell_length_a 7.0192(10)
_cell_length_b 12.1615(18)
_cell_length_c 14.3322(19)
_cell_measurement_reflns_used 5581
_cell_measurement_temperature 150(2)
_cell_measurement_theta_max 25.27
_cell_measurement_theta_min 2.82
_cell_volume 1119.6(3)
_computing_cell_refinement 'SAINT V8.38A (?, 2016)'
_computing_data_reduction 'SAINT V8.38A (?, 2016)'
_computing_molecular_graphics 'Olex2 (Dolomanov et al., 2009)'
_computing_publication_material 'Olex2 (Dolomanov et al., 2009)'
_computing_structure_refinement 'ShelXL (Sheldrick, 2015)'
_diffrn_ambient_temperature 149.98
_diffrn_measured_fraction_theta_full 0.996
_diffrn_measured_fraction_theta_max 0.991
_diffrn_measurement_device_type 'Bruker APEX-II CCD'
_diffrn_measurement_method '\f and \w scans'
_diffrn_radiation_type MoK\a
_diffrn_radiation_wavelength 0.71073
_diffrn_reflns_av_R_equivalents 0.1223
_diffrn_reflns_av_unetI/netI 0.0938
_diffrn_reflns_Laue_measured_fraction_full 0.996
_diffrn_reflns_Laue_measured_fraction_max 0.991
_diffrn_reflns_limit_h_max 8
_diffrn_reflns_limit_h_min -8
_diffrn_reflns_limit_k_max 14
_diffrn_reflns_limit_k_min -14
_diffrn_reflns_limit_l_max 17
_diffrn_reflns_limit_l_min -17
_diffrn_reflns_number 19780
_diffrn_reflns_point_group_measured_fraction_full 0.996
_diffrn_reflns_point_group_measured_fraction_max 0.991
_diffrn_reflns_theta_full 25.242
_diffrn_reflns_theta_max 25.421
_diffrn_reflns_theta_min 2.825
_exptl_absorpt_coefficient_mu 15.094
_exptl_absorpt_correction_T_max 0.7452
_exptl_absorpt_correction_T_min 0.2975
_exptl_absorpt_correction_type multi-scan
_exptl_absorpt_process_details
'SADABS-2016/2 (Bruker,2016/2) was used for absorption correction. wR2(int) was 0.1551 before and 0.0889 after correction. The Ratio of minimum to maximum transmission is 0.3992. The \l/2 correction factor is Not present.'
_exptl_crystal_density_diffrn 2.710
_exptl_crystal_description block
_exptl_crystal_F_000 838
_refine_diff_density_max 2.588
_refine_diff_density_min -2.609
_refine_diff_density_rms 0.411
_refine_ls_extinction_method none
_refine_ls_goodness_of_fit_ref 1.045
_refine_ls_hydrogen_treatment mixed
_refine_ls_matrix_type full
_refine_ls_number_parameters 226
_refine_ls_number_reflns 4102
_refine_ls_number_restraints 11
_refine_ls_restrained_S_all 1.046
_refine_ls_R_factor_all 0.0896
_refine_ls_R_factor_gt 0.0564
_refine_ls_shift/su_max 0.000
_refine_ls_shift/su_mean 0.000
_refine_ls_structure_factor_coef Fsqd
_refine_ls_weighting_details 'w=1/[\s^2^(Fo^2^)+(0.0835P)^2^+10.1997P] where P=(Fo^2^+2Fc^2^)/3'
_refine_ls_weighting_scheme calc
_refine_ls_wR_factor_gt 0.1430
_refine_ls_wR_factor_ref 0.1657
_reflns_Friedel_coverage 0.000
_reflns_number_gt 2936
_reflns_number_total 4102
_reflns_threshold_expression 'I > 2\s(I)'
_cod_data_source_file d0cc03111a2.cif
_cod_data_source_block 2
_cod_depositor_comments 'Adding full bibliography for 7126824--7126826.cif.'
_cod_database_code 7126825
_shelx_shelxl_version_number 2014/7
_shelx_space_group_comment
;
The symmetry employed for this shelxl refinement is uniquely defined
by the following loop, which should always be used as a source of
symmetry information in preference to the above space-group names.
They are only intended as comments.
;
_olex2_refinement_description
;
1. Fixed Uiso
 At 1.2 times of:
  All C(H) groups, All N(H) groups
 At 1.5 times of:
  All O(H,H) groups
2. Restrained distances
 O1-O10_$1
 2.85 with sigma of 0.02
 O9-H9A = O9-H9B
 0.87 with sigma of 0.02
 H9A-H9B
 1.38 with sigma of 0.04
 Pb1-H9A \\sim Pb1-H9B
 with sigma of 0.02
3. Uiso/Uaniso restraints and constraints
Uanis(N4) \\sim Ueq: with sigma of 0.001 and sigma for terminal atoms of 0.001
Uanis(O4) = Uanis(O5)
Uanis(C9) = Uanis(C13) = Uanis(C12) = Uanis(C17) = Uanis(C16) = Uanis(C15) =
Uanis(C14)
Uanis(C9) = Uanis(C6) = Uanis(C7) = Uanis(C2) = Uanis(C3) = Uanis(C4) =
Uanis(C5)
Uanis(C5) = Uanis(C11)
4.a Rotating group:
 O10(H10A,H10B)
4.b :
 N1(N2,N3,N4,C8), N6(N5,C11,N8,N7)
4.c Aromatic/amide H refined with riding coordinates:
 N1(H1), N8(H8), C7(H7), C3(H3), C4(H4), C17(H17), C15(H15), C14(H14)
4.d Fitted hexagon refined as free rotating group:
 C6(C7,C2,C3,C4,C5), C13(C12,C17,C16,C15,C14)
;
_olex2_submission_special_instructions 'No special instructions were received'

loop_
_space_group_symop_operation_xyz
'x, y, z'
'-x, -y, -z'

loop_
_atom_site_label
_atom_site_type_symbol
_atom_site_fract_x
_atom_site_fract_y
_atom_site_fract_z
_atom_site_U_iso_or_equiv
_atom_site_adp_type
_atom_site_occupancy
_atom_site_site_symmetry_order
_atom_site_calc_flag
_atom_site_refinement_flags_posn
_atom_site_refinement_flags_adp
_atom_site_refinement_flags_occupancy
_atom_site_disorder_assembly
_atom_site_disorder_group
Pb2 Pb 0.04189(8) 0.35315(5) 0.74791(4) 0.0202(2) Uani 1 1 d . . . . .
Pb1 Pb 0.49526(9) 0.11342(5) 0.84036(4) 0.0212(2) Uani 1 1 d D . . . .
O10 O 0.5987(17) 0.1162(10) 1.0123(7) 0.030(3) Uani 1 1 d D . . . .
H10A H 0.7220 0.1275 1.0072 0.045 Uiso 1 1 d GR . . . .
H10B H 0.5785 0.0454 1.0609 0.045 Uiso 1 1 d GR . . . .
O6 O 0.1829(16) 0.1548(10) 0.7568(8) 0.025(3) Uani 1 1 d . . . . .
O3 O 0.3989(15) 0.3263(9) 0.7870(9) 0.026(3) Uani 1 1 d . . . . .
O4 O 0.6954(16) 0.3205(11) 0.8273(9) 0.031(2) Uani 1 1 d . . . . .
O1 O 0.4924(17) 0.9095(10) 0.7885(8) 0.031(3) Uani 1 1 d D . . . .
O8 O 0.1195(18) -0.2845(10) 0.5503(9) 0.035(3) Uani 1 1 d . . . . .
O5 O -0.1111(16) 0.1810(11) 0.7131(9) 0.031(2) Uani 1 1 d . . . . .
O7 O 0.0791(19) -0.4084(11) 0.7159(10) 0.038(3) Uani 1 1 d . . . . .
O2 O 0.5796(14) 0.9567(9) 0.6263(8) 0.020(2) Uani 1 1 d . . . . .
N1 N 0.7537(15) 0.4620(8) 0.5955(6) 0.022(3) Uani 1 1 d . . . . .
H1 H 0.7720 0.4011 0.6529 0.026 Uiso 1 1 calc R . . . .
N2 N 0.7996(14) 0.4670(8) 0.5018(6) 0.023(3) Uani 1 1 d G . . . .
N3 N 0.7493(14) 0.5735(8) 0.4356(6) 0.024(3) Uani 1 1 d G . . . .
N4 N 0.6724(15) 0.6344(8) 0.4884(6) 0.023(3) Uani 1 1 d G U . . .
C8 C 0.6751(15) 0.5655(8) 0.5872(7) 0.019(3) Uani 1 1 d G . . . .
N6 N -0.0679(15) -0.1964(10) 1.0596(7) 0.033(4) Uani 1 1 d . . . . .
N5 N 0.0231(15) -0.2021(9) 0.9778(7) 0.032(4) Uani 1 1 d G . . . .
C11 C -0.0510(15) -0.1232(10) 0.8976(7) 0.0210(10) Uani 1 1 d G . . . .
N8 N -0.1881(15) -0.0688(10) 0.9299(7) 0.032(4) Uani 1 1 d G . . . .
H8 H -0.2602 -0.0121 0.8913 0.038 Uiso 1 1 calc R . . . .
N7 N -0.1985(15) -0.1141(10) 1.0300(7) 0.037(4) Uani 1 1 d G . . . .
C10 C 0.038(2) 0.1213(15) 0.7292(12) 0.025(4) Uani 1 1 d . . . . .
C6 C 0.6041(15) 0.5963(8) 0.6714(6) 0.0210(10) Uani 1 1 d . . . . .
C7 C 0.6012(15) 0.7171(7) 0.6543(5) 0.0210(10) Uani 1 1 d G . . . .
H7 H 0.6402 0.7758 0.5886 0.025 Uiso 1 1 calc R . . . .
C2 C 0.5411(15) 0.7519(6) 0.7333(7) 0.0210(10) Uani 1 1 d G . . . .
C3 C 0.4840(15) 0.6659(8) 0.8294(6) 0.0210(10) Uani 1 1 d G . . . .
H3 H 0.4430 0.6897 0.8834 0.025 Uiso 1 1 calc R . . . .
C4 C 0.4870(14) 0.5452(7) 0.8465(5) 0.0210(10) Uani 1 1 d G . . . .
H4 H 0.4480 0.4864 0.9122 0.025 Uiso 1 1 calc R . . . .
C5 C 0.5471(15) 0.5104(6) 0.7675(7) 0.0210(10) Uani 1 1 d G . . . .
C9 C 0.555(2) 0.3773(14) 0.7956(12) 0.0210(10) Uani 1 1 d . . . . .
C13 C 0.0474(15) 0.0065(7) 0.7144(7) 0.0210(10) Uani 1 1 d . . . . .
C12 C 0.0035(15) -0.1060(8) 0.7904(5) 0.0210(10) Uani 1 1 d G . . . .
C17 C 0.0200(15) -0.2072(7) 0.7681(6) 0.0210(10) Uani 1 1 d G . . . .
H17 H -0.0100 -0.2842 0.8201 0.025 Uiso 1 1 calc R . . . .
C16 C 0.0805(15) -0.1959(7) 0.6698(7) 0.0210(10) Uani 1 1 d G . . . .
C15 C 0.1245(15) -0.0834(8) 0.5938(5) 0.0210(10) Uani 1 1 d G . . . .
H15 H 0.1658 -0.0757 0.5266 0.025 Uiso 1 1 calc R . . . .
C14 C 0.1079(15) 0.0178(7) 0.6161(6) 0.0210(10) Uani 1 1 d G . . . .
H14 H 0.1380 0.0948 0.5642 0.025 Uiso 1 1 calc R . . . .
C1 C 0.534(2) 0.8772(14) 0.7210(12) 0.018(3) Uani 1 1 d . . . . .
C18 C 0.095(2) -0.3081(14) 0.6463(13) 0.020(3) Uani 1 1 d . . . . .
O9 O 0.5569(15) 0.1748(10) 0.6268(8) 0.023(3) Uani 1 1 d D . . . .
H9A H 0.634(11) 0.197(14) 0.660(6) 0.034 Uiso 1 1 d DR . . . .
H9B H 0.444(5) 0.167(15) 0.658(6) 0.034 Uiso 1 1 d DR . . . .

loop_
_atom_site_aniso_label
_atom_site_aniso_U_11
_atom_site_aniso_U_22
_atom_site_aniso_U_33
_atom_site_aniso_U_23
_atom_site_aniso_U_13
_atom_site_aniso_U_12
Pb2 0.0214(4) 0.0150(3) 0.0231(4) -0.0060(3) -0.0037(3) 0.0026(3)
Pb1 0.0257(4) 0.0160(3) 0.0212(4) -0.0064(3) -0.0038(3) 0.0026(3)
O10 0.033(7) 0.029(7) 0.017(6) 0.003(5) 0.005(5) -0.020(6)
O6 0.025(6) 0.034(7) 0.024(6) -0.018(5) -0.006(5) 0.005(5)
O3 0.022(6) 0.014(6) 0.048(8) -0.017(5) -0.009(5) -0.003(5)
O4 0.024(5) 0.033(5) 0.038(5) -0.014(4) -0.007(4) 0.006(4)
O1 0.033(7) 0.028(7) 0.040(8) -0.021(6) 0.001(6) -0.006(6)
O8 0.052(8) 0.020(6) 0.039(8) -0.019(6) 0.005(6) -0.007(6)
O5 0.024(5) 0.033(5) 0.038(5) -0.014(4) -0.007(4) 0.006(4)
O7 0.050(9) 0.026(7) 0.042(8) -0.018(6) -0.011(6) 0.010(6)
O2 0.017(6) 0.022(6) 0.026(7) -0.015(5) 0.002(5) -0.003(5)
N1 0.035(8) 0.015(7) 0.013(7) -0.003(6) -0.002(6) -0.004(6)
N2 0.028(8) 0.026(8) 0.022(8) -0.016(6) -0.010(6) 0.009(7)
N3 0.023(8) 0.027(8) 0.030(8) -0.018(7) -0.010(6) 0.018(6)
N4 0.023(3) 0.022(3) 0.023(3) -0.0092(15) -0.0018(10) 0.0011(10)
C8 0.024(9) 0.014(8) 0.018(8) -0.006(7) 0.008(6) 0.002(7)
N6 0.033(9) 0.038(9) 0.027(8) -0.013(7) 0.003(7) 0.025(7)
N5 0.038(9) 0.032(9) 0.017(8) 0.000(7) 0.004(6) 0.018(7)
C11 0.023(2) 0.019(2) 0.020(2) -0.0067(19) -0.0019(18) -0.0001(19)
N8 0.038(9) 0.041(9) 0.018(8) -0.010(7) -0.012(6) 0.027(8)
N7 0.032(9) 0.050(10) 0.029(9) -0.017(8) -0.010(7) 0.027(8)
C10 0.032(10) 0.022(9) 0.024(9) -0.011(7) -0.005(8) 0.005(8)
C6 0.023(2) 0.019(2) 0.020(2) -0.0067(19) -0.0019(18) -0.0001(19)
C7 0.023(2) 0.019(2) 0.020(2) -0.0067(19) -0.0019(18) -0.0001(19)
C2 0.023(2) 0.019(2) 0.020(2) -0.0067(19) -0.0019(18) -0.0001(19)
C3 0.023(2) 0.019(2) 0.020(2) -0.0067(19) -0.0019(18) -0.0001(19)
C4 0.023(2) 0.019(2) 0.020(2) -0.0067(19) -0.0019(18) -0.0001(19)
C5 0.023(2) 0.019(2) 0.020(2) -0.0067(19) -0.0019(18) -0.0001(19)
C9 0.023(2) 0.019(2) 0.020(2) -0.0067(19) -0.0019(18) -0.0001(19)
C13 0.023(2) 0.019(2) 0.020(2) -0.0067(19) -0.0019(18) -0.0001(19)
C12 0.023(2) 0.019(2) 0.020(2) -0.0067(19) -0.0019(18) -0.0001(19)
C17 0.023(2) 0.019(2) 0.020(2) -0.0067(19) -0.0019(18) -0.0001(19)
C16 0.023(2) 0.019(2) 0.020(2) -0.0067(19) -0.0019(18) -0.0001(19)
C15 0.023(2) 0.019(2) 0.020(2) -0.0067(19) -0.0019(18) -0.0001(19)
C14 0.023(2) 0.019(2) 0.020(2) -0.0067(19) -0.0019(18) -0.0001(19)
C1 0.021(9) 0.019(8) 0.020(9) -0.013(7) -0.004(7) 0.004(7)
C18 0.009(8) 0.015(8) 0.033(10) -0.007(8) -0.004(7) -0.004(6)
O9 0.020(6) 0.015(6) 0.034(7) -0.012(5) 0.002(5) 0.006(5)

loop_
_atom_type_symbol
_atom_type_description
_atom_type_scat_dispersion_real
_atom_type_scat_dispersion_imag
_atom_type_scat_source
C C 0.0033 0.0016 'International Tables Vol C Tables 4.2.6.8 and 6.1.1.4'
H H 0.0000 0.0000 'International Tables Vol C Tables 4.2.6.8 and 6.1.1.4'
N N 0.0061 0.0033 'International Tables Vol C Tables 4.2.6.8 and 6.1.1.4'
O O 0.0106 0.0060 'International Tables Vol C Tables 4.2.6.8 and 6.1.1.4'
Pb Pb -3.3944 10.1111 'International Tables Vol C Tables 4.2.6.8 and 6.1.1.4'

loop_
_geom_angle_atom_site_label_1
_geom_angle_atom_site_label_2
_geom_angle_atom_site_label_3
_geom_angle
_geom_angle_site_symmetry_1
_geom_angle_site_symmetry_3
_geom_angle_publ_flag
O6 Pb2 O3 65.4(3) . . ?
O6 Pb2 O4 110.2(4) . 1_455 ?
O6 Pb2 O5 50.2(3) . . ?
O6 Pb2 N3 79.4(6) . 2_666 ?
O6 Pb2 N6 67.7(3) . 2_557 ?
O3 Pb2 N3 73.7(6) . 2_666 ?
O3 Pb2 N6 70.2(3) . 2_557 ?
O4 Pb2 O3 144.6(4) 1_455 . ?
O4 Pb2 O5 71.7(4) 1_455 . ?
O4 Pb2 N3 141.6(6) 1_455 2_666 ?
O4 Pb2 N6 75.8(3) 1_455 2_557 ?
O5 Pb2 O3 115.5(3) . . ?
O5 Pb2 N3 90.1(6) . 2_666 ?
O5 Pb2 N6 87.7(4) . 2_557 ?
N6 Pb2 N3 138.6(6) 2_557 2_666 ?
O10 Pb1 N7 66.8(7) . 2_557 ?
O6 Pb1 O10 133.1(3) . . ?
O6 Pb1 N7 67.8(7) . 2_557 ?
O3 Pb1 O10 89.4(4) . . ?
O3 Pb1 O6 67.3(4) . . ?
O3 Pb1 N7 73.8(7) . 2_557 ?
Pb1 O10 H10A 109.3 . . ?
Pb1 O10 H10B 109.3 . . ?
H10A O10 H10B 104.5 . . ?
Pb1 O6 Pb2 111.8(4) . . ?
C10 O6 Pb2 94.9(9) . . ?
C10 O6 Pb1 151.8(10) . . ?
Pb1 O3 Pb2 111.6(4) . . ?
C9 O3 Pb2 146.4(9) . . ?
C9 O3 Pb1 101.9(9) . . ?
C9 O4 Pb2 129.5(11) . 1_655 ?
C10 O5 Pb2 92.6(10) . . ?
N2 N1 H1 126.0 . . ?
C8 N1 H1 126.0 . . ?
C8 N1 N2 108.0 . . ?
N3 N2 N1 108.0 . . ?
N2 N3 Pb2 113.4(5) . 2_666 ?
N2 N3 N4 108.0 . . ?
N4 N3 Pb2 131.5(5) . 2_666 ?
C8 N4 N3 108.0 . . ?
N1 C8 C6 125.5(7) . . ?
N4 C8 N1 108.1 . . ?
N4 C8 C6 126.4(7) . . ?
N5 N6 Pb2 125.9(5) . 2_557 ?
N5 N6 N7 108.0 . . ?
N7 N6 Pb2 125.1(5) . 2_557 ?
N6 N5 C11 108.0 . . ?
N5 C11 N8 108.0 . . ?
N5 C11 C12 125.2(7) . . ?
N8 C11 C12 126.7(7) . . ?
C11 N8 H8 126.0 . . ?
N7 N8 C11 108.0 . . ?
N7 N8 H8 126.0 . . ?
N6 N7 Pb1 120.1(5) . 2_557 ?
N8 N7 Pb1 128.1(5) . 2_557 ?
N8 N7 N6 108.0 . . ?
O6 C10 O5 122.2(15) . . ?
O6 C10 C13 118.0(13) . . ?
O5 C10 C13 119.8(15) . . ?
C7 C6 C8 117.4(7) . . ?
C7 C6 C5 120.0 . . ?
C5 C6 C8 122.6(7) . . ?
C6 C7 H7 120.0 . . ?
C6 C7 C2 120.0 . . ?
C2 C7 H7 120.0 . . ?
C7 C2 C1 123.1(8) . . ?
C3 C2 C7 120.0 . . ?
C3 C2 C1 116.9(8) . . ?
C2 C3 H3 120.0 . . ?
C2 C3 C4 120.0 . . ?
C4 C3 H3 120.0 . . ?
C3 C4 H4 120.0 . . ?
C3 C4 C5 120.0 . . ?
C5 C4 H4 120.0 . . ?
C6 C5 C9 124.2(8) . . ?
C4 C5 C6 120.0 . . ?
C4 C5 C9 115.7(8) . . ?
O3 C9 C5 116.1(12) . . ?
O4 C9 O3 122.0(15) . . ?
O4 C9 C5 121.8(14) . . ?
C12 C13 C10 125.0(9) . . ?
C12 C13 C14 120.0 . . ?
C14 C13 C10 115.0(9) . . ?
C13 C12 C11 121.9(7) . . ?
C17 C12 C11 118.0(7) . . ?
C17 C12 C13 120.0 . . ?
C12 C17 H17 120.0 . . ?
C12 C17 C16 120.0 . . ?
C16 C17 H17 120.0 . . ?
C17 C16 C15 120.0 . . ?
C17 C16 C18 119.3(8) . . ?
C15 C16 C18 120.7(8) . . ?
C16 C15 H15 120.0 . . ?
C16 C15 C14 120.0 . . ?
C14 C15 H15 120.0 . . ?
C13 C14 H14 120.0 . . ?
C15 C14 C13 120.0 . . ?
C15 C14 H14 120.0 . . ?
O1 C1 O2 120.7(14) . . ?
O1 C1 C2 124.6(14) . . ?
O2 C1 C2 114.8(11) . . ?
O8 C18 C16 113.2(12) . . ?
O7 C18 O8 126.4(15) . . ?
O7 C18 C16 120.4(14) . . ?
H9A O9 H9B 107(5) . . ?

loop_
_geom_bond_atom_site_label_1
_geom_bond_atom_site_label_2
_geom_bond_distance
_geom_bond_site_symmetry_2
_geom_bond_publ_flag
Pb2 O6 2.554(11) . ?
Pb2 O3 2.602(11) . ?
Pb2 O4 2.564(11) 1_455 ?
Pb2 O5 2.601(12) . ?
Pb2 N3 2.72(3) 2_666 ?
Pb2 N6 2.683(9) 2_557 ?
Pb1 O10 2.640(10) . ?
Pb1 O6 2.535(11) . ?
Pb1 O3 2.493(10) . ?
Pb1 N7 2.68(4) 2_557 ?
O10 H10A 0.8707 . ?
O10 H10B 0.8708 . ?
O6 C10 1.249(19) . ?
O3 C9 1.301(19) . ?
O4 Pb2 2.564(11) 1_655 ?
O4 C9 1.212(18) . ?
O1 C1 1.194(17) . ?
O8 C18 1.287(19) . ?
O5 C10 1.251(19) . ?
O7 C18 1.232(19) . ?
O2 C1 1.333(18) . ?
N1 H1 0.8800 . ?
N1 N2 1.332(7) . ?
N1 C8 1.332(7) . ?
N2 N3 1.332(7) . ?
N3 Pb2 2.720(9) 2_666 ?
N3 N4 1.332(7) . ?
N4 C8 1.332(7) . ?
C8 C6 1.449(10) . ?
N6 Pb2 2.683(9) 2_557 ?
N6 N5 1.313(7) . ?
N6 N7 1.314(7) . ?
N5 C11 1.313(7) . ?
C11 N8 1.313(7) . ?
C11 C12 1.484(11) . ?
N8 H8 0.8800 . ?
N8 N7 1.313(7) . ?
N7 Pb1 2.675(9) 2_557 ?
C10 C13 1.492(17) . ?
C6 C7 1.3900 . ?
C6 C5 1.3900 . ?
C7 H7 0.9500 . ?
C7 C2 1.3900 . ?
C2 C3 1.3900 . ?
C2 C1 1.464(16) . ?
C3 H3 0.9500 . ?
C3 C4 1.3900 . ?
C4 H4 0.9500 . ?
C4 C5 1.3900 . ?
C5 C9 1.507(17) . ?
C13 C12 1.3900 . ?
C13 C14 1.3900 . ?
C12 C17 1.3900 . ?
C17 H17 0.9500 . ?
C17 C16 1.3900 . ?
C16 C15 1.3900 . ?
C16 C18 1.530(17) . ?
C15 H15 0.9500 . ?
C15 C14 1.3900 . ?
C14 H14 0.9500 . ?
O9 H9A 0.87(2) . ?
O9 H9B 0.86(2) . ?

loop_
_platon_squeeze_void_nr
_platon_squeeze_void_average_x
_platon_squeeze_void_average_y
_platon_squeeze_void_average_z
_platon_squeeze_void_volume
_platon_squeeze_void_count_electrons
_platon_squeeze_void_content
1 0.000 0.500 0.000 76 21 ' '
